data_4033885
loop_
_publ_author_name
'Liang, Xiao'
'Xiong, Mingteng'
'Zhu, Heping'
'Shen, Kexin'
'Pan, Yuanjiang'

_publ_section_title
;
 Aerobic Copper-Catalyzed Synthesis of (<i>E</i>)-Vinyl Sulfones by Direct
 C-S Bond Oxidative Coupling.
;
_journal_issue 17
_journal_name_full 'The Journal of organic chemistry'
_journal_page_first 11210
_journal_page_last 11218
_journal_paper_doi 10.1021/acs.joc.9b01400
_journal_volume 84
_journal_year 2019
_chemical_formula_moiety 'C18 H14 O2 S'
_chemical_formula_sum 'C18 H14 O2 S'
_chemical_formula_weight 294.35
_space_group_crystal_system monoclinic
_space_group_IT_number 14
_space_group_name_Hall '-P 2ybc'
_space_group_name_H-M_alt 'P 1 21/c 1'
_atom_sites_solution_hydrogens geom
_atom_sites_solution_primary dual
_audit_creation_date 2019-03-18
_audit_creation_method
;
Olex2 1.2
(compiled 2018.05.29 svn.r3508 for OlexSys, GUI svn.r5506)
;
_cell_angle_alpha 90
_cell_angle_beta 92.410(5)
_cell_angle_gamma 90
_cell_formula_units_Z 4
_cell_length_a 5.8825(7)
_cell_length_b 7.6219(10)
_cell_length_c 31.585(4)
_cell_measurement_reflns_used 6476
_cell_measurement_temperature 170(2)
_cell_measurement_theta_max 26.43
_cell_measurement_theta_min 2.58
_cell_volume 1414.9(3)
_computing_cell_refinement 'SAINT V8.38A (?, 2016)'
_computing_data_reduction 'SAINT V8.38A (?, 2016)'
_computing_molecular_graphics 'Olex2 (Dolomanov et al., 2009)'
_computing_publication_material 'Olex2 (Dolomanov et al., 2009)'
_computing_structure_refinement 'ShelXL (Sheldrick, 2015)'
_computing_structure_solution 'ShelXT (Sheldrick, 2015)'
_diffrn_ambient_temperature 170.0
_diffrn_measured_fraction_theta_full 0.984
_diffrn_measured_fraction_theta_max 0.978
_diffrn_measurement_device_type 'Bruker APEX-II CCD'
_diffrn_measurement_method '\f and \w scans'
_diffrn_radiation_type MoK\a
_diffrn_radiation_wavelength 0.71073
_diffrn_reflns_av_R_equivalents 0.0601
_diffrn_reflns_av_unetI/netI 0.0622
_diffrn_reflns_Laue_measured_fraction_full 0.984
_diffrn_reflns_Laue_measured_fraction_max 0.978
_diffrn_reflns_limit_h_max 6
_diffrn_reflns_limit_h_min -7
_diffrn_reflns_limit_k_max 9
_diffrn_reflns_limit_k_min -8
_diffrn_reflns_limit_l_max 37
_diffrn_reflns_limit_l_min -39
_diffrn_reflns_number 9051
_diffrn_reflns_point_group_measured_fraction_full 0.984
_diffrn_reflns_point_group_measured_fraction_max 0.978
_diffrn_reflns_theta_full 25.242
_diffrn_reflns_theta_max 26.427
_diffrn_reflns_theta_min 2.582
_diffrn_standards_number 0
_exptl_absorpt_coefficient_mu 0.230
_exptl_absorpt_correction_T_max 0.7454
_exptl_absorpt_correction_T_min 0.3894
_exptl_absorpt_correction_type multi-scan
_exptl_absorpt_process_details
;
SADABS-2016/2 (Bruker,2016/2) was used for absorption correction.
wR2(int) was 0.1353 before and 0.0780 after correction.
The Ratio of minimum to maximum transmission is 0.5224.
The \l/2 correction factor is Not present.
;
_exptl_crystal_colour colourless
_exptl_crystal_colour_primary colourless
_exptl_crystal_density_diffrn 1.382
_exptl_crystal_description plate
_exptl_crystal_F_000 616
_exptl_crystal_size_max 0.45
_exptl_crystal_size_mid 0.38
_exptl_crystal_size_min 0.23
_refine_diff_density_max 0.476
_refine_diff_density_min -0.610
_refine_diff_density_rms 0.085
_refine_ls_extinction_method none
_refine_ls_goodness_of_fit_ref 1.219
_refine_ls_hydrogen_treatment constr
_refine_ls_matrix_type full
_refine_ls_number_parameters 190
_refine_ls_number_reflns 2852
_refine_ls_number_restraints 0
_refine_ls_restrained_S_all 1.219
_refine_ls_R_factor_all 0.0781
_refine_ls_R_factor_gt 0.0723
_refine_ls_shift/su_max 0.000
_refine_ls_shift/su_mean 0.000
_refine_ls_structure_factor_coef Fsqd
_refine_ls_weighting_details 'w=1/[\s^2^(Fo^2^)+(0.0498P)^2^+3.4426P] where P=(Fo^2^+2Fc^2^)/3'
_refine_ls_weighting_scheme calc
_refine_ls_wR_factor_gt 0.1930
_refine_ls_wR_factor_ref 0.1966
_reflns_Friedel_coverage 0.000
_reflns_number_gt 2537
_reflns_number_total 2852
_reflns_threshold_expression 'I > 2\s(I)'
_cod_data_source_file jo9b01400_si_001.cif
_cod_data_source_block 190318_lx_2_0m
_cod_database_code 4033885
_shelx_shelxl_version_number 2016/6
_shelx_space_group_comment
;
The symmetry employed for this shelxl refinement is uniquely defined
by the following loop, which should always be used as a source of
symmetry information in preference to the above space-group names.
They are only intended as comments.
;
_shelx_estimated_absorpt_t_max 0.949
_shelx_estimated_absorpt_t_min 0.904
_olex2_refinement_description
;
1. Fixed Uiso
 At 1.2 times of:
  All C(H) groups
2.a Aromatic/amide H refined with riding coordinates:
 C1(H1), C2(H2), C3(H3), C4(H4), C7(H7), C8(H8), C10(H10), C11(H11), C12(H12),
 C14(H14), C15(H15), C16(H16), C17(H17), C18(H18)
;
_olex2_submission_special_instructions 'No special instructions were received'

loop_
_space_group_symop_operation_xyz
'x, y, z'
'-x, y+1/2, -z+1/2'
'-x, -y, -z'
'x, -y-1/2, z-1/2'

loop_
_atom_site_label
_atom_site_type_symbol
_atom_site_fract_x
_atom_site_fract_y
_atom_site_fract_z
_atom_site_U_iso_or_equiv
_atom_site_adp_type
_atom_site_occupancy
_atom_site_site_symmetry_order
_atom_site_calc_flag
_atom_site_refinement_flags_posn
S1 S 0.05481(13) 0.29000(13) 0.61866(3) 0.0274(3) Uani 1 1 d .
O1 O -0.1852(4) 0.3250(4) 0.62118(9) 0.0376(7) Uani 1 1 d .
O2 O 0.1291(5) 0.1466(4) 0.59364(9) 0.0373(7) Uani 1 1 d .
C1 C 0.4342(6) 0.1698(5) 0.79440(13) 0.0318(8) Uani 1 1 d .
H1 H 0.576247 0.112200 0.799114 0.038 Uiso 1 1 calc R
C2 C 0.3144(7) 0.2213(6) 0.82831(13) 0.0388(9) Uani 1 1 d .
H2 H 0.372585 0.198069 0.856256 0.047 Uiso 1 1 calc R
C3 C 0.1043(7) 0.3089(5) 0.82202(13) 0.0368(9) Uani 1 1 d .
H3 H 0.023959 0.347494 0.845778 0.044 Uiso 1 1 calc R
C4 C 0.0160(6) 0.3385(5) 0.78213(12) 0.0281(8) Uani 1 1 d .
H4 H -0.127523 0.394704 0.778386 0.034 Uiso 1 1 calc R
C5 C 0.1346(5) 0.2868(4) 0.74623(11) 0.0231(7) Uani 1 1 d .
C6 C 0.3518(5) 0.2004(5) 0.75260(12) 0.0262(7) Uani 1 1 d .
C7 C 0.4714(5) 0.1524(5) 0.71659(12) 0.0284(8) Uani 1 1 d .
H7 H 0.616975 0.099449 0.720505 0.034 Uiso 1 1 calc R
C8 C 0.3858(5) 0.1792(4) 0.67657(12) 0.0269(8) Uani 1 1 d .
H8 H 0.469271 0.144760 0.652848 0.032 Uiso 1 1 calc R
C9 C 0.1681(5) 0.2599(4) 0.67079(11) 0.0215(7) Uani 1 1 d .
C10 C 0.0473(5) 0.3142(4) 0.70452(11) 0.0234(7) Uani 1 1 d .
H10 H -0.095657 0.370331 0.699797 0.028 Uiso 1 1 calc R
C11 C 0.1861(6) 0.4814(5) 0.60189(11) 0.0276(8) Uani 1 1 d .
H11 H 0.136091 0.591733 0.611952 0.033 Uiso 1 1 calc R
C12 C 0.3552(5) 0.4756(5) 0.57527(11) 0.0270(7) Uani 1 1 d .
H12 H 0.395413 0.363084 0.565030 0.032 Uiso 1 1 calc R
C13 C 0.4855(5) 0.6248(5) 0.56013(11) 0.0259(7) Uani 1 1 d .
C14 C 0.4252(6) 0.7979(5) 0.56737(12) 0.0328(8) Uani 1 1 d .
H14 H 0.287011 0.823062 0.580664 0.039 Uiso 1 1 calc R
C15 C 0.5650(7) 0.9350(6) 0.55536(14) 0.0408(10) Uani 1 1 d .
H15 H 0.523905 1.053061 0.560955 0.049 Uiso 1 1 calc R
C16 C 0.7648(7) 0.8986(6) 0.53517(14) 0.0423(10) Uani 1 1 d .
H16 H 0.861205 0.991791 0.527137 0.051 Uiso 1 1 calc R
C17 C 0.8225(6) 0.7295(6) 0.52689(13) 0.0384(9) Uani 1 1 d .
H17 H 0.958490 0.705986 0.512699 0.046 Uiso 1 1 calc R
C18 C 0.6855(6) 0.5899(5) 0.53887(11) 0.0306(8) Uani 1 1 d .
H18 H 0.727107 0.472473 0.532710 0.037 Uiso 1 1 calc R

loop_
_atom_site_aniso_label
_atom_site_aniso_U_11
_atom_site_aniso_U_22
_atom_site_aniso_U_33
_atom_site_aniso_U_23
_atom_site_aniso_U_13
_atom_site_aniso_U_12
S1 0.0152(4) 0.0323(5) 0.0344(5) 0.0009(4) -0.0006(3) -0.0043(3)
O1 0.0116(11) 0.0538(19) 0.0471(16) 0.0097(13) -0.0035(10) -0.0027(11)
O2 0.0337(14) 0.0351(16) 0.0432(15) -0.0062(12) 0.0036(11) -0.0079(12)
C1 0.0222(17) 0.0218(19) 0.050(2) 0.0051(16) -0.0103(15) -0.0049(14)
C2 0.039(2) 0.035(2) 0.040(2) 0.0065(17) -0.0129(17) -0.0091(18)
C3 0.038(2) 0.033(2) 0.040(2) 0.0014(17) 0.0042(16) -0.0063(17)
C4 0.0234(16) 0.0199(17) 0.041(2) 0.0012(14) 0.0030(14) -0.0019(13)
C5 0.0121(14) 0.0173(16) 0.0400(19) 0.0023(14) -0.0007(12) -0.0025(12)
C6 0.0128(14) 0.0197(17) 0.046(2) 0.0052(15) -0.0048(13) -0.0038(12)
C7 0.0109(14) 0.0222(18) 0.052(2) 0.0046(15) 0.0000(14) 0.0017(12)
C8 0.0128(14) 0.0204(18) 0.048(2) 0.0014(15) 0.0070(13) 0.0010(12)
C9 0.0112(13) 0.0180(17) 0.0349(17) 0.0031(13) -0.0024(12) -0.0022(11)
C10 0.0107(13) 0.0202(17) 0.0393(19) 0.0027(14) 0.0005(12) 0.0008(12)
C11 0.0199(16) 0.0270(19) 0.0359(18) 0.0000(15) 0.0010(13) 0.0013(14)
C12 0.0188(15) 0.030(2) 0.0315(17) -0.0012(15) -0.0023(13) 0.0007(14)
C13 0.0151(14) 0.034(2) 0.0278(16) 0.0022(14) -0.0032(12) -0.0022(14)
C14 0.0245(17) 0.036(2) 0.038(2) 0.0057(16) 0.0054(15) 0.0031(16)
C15 0.044(2) 0.026(2) 0.053(2) 0.0045(18) 0.0079(19) -0.0013(17)
C16 0.035(2) 0.041(3) 0.051(2) 0.005(2) 0.0061(18) -0.0155(19)
C17 0.0204(17) 0.050(3) 0.045(2) 0.0029(19) 0.0060(15) -0.0070(17)
C18 0.0217(16) 0.034(2) 0.0365(19) 0.0000(16) 0.0000(14) 0.0042(15)

loop_
_atom_type_symbol
_atom_type_description
_atom_type_scat_dispersion_real
_atom_type_scat_dispersion_imag
_atom_type_scat_source
C C 0.0033 0.0016 'International Tables Vol C Tables 4.2.6.8 and 6.1.1.4'
H H 0.0000 0.0000 'International Tables Vol C Tables 4.2.6.8 and 6.1.1.4'
O O 0.0106 0.0060 'International Tables Vol C Tables 4.2.6.8 and 6.1.1.4'
S S 0.1246 0.1234 'International Tables Vol C Tables 4.2.6.8 and 6.1.1.4'

loop_
_geom_angle_atom_site_label_1
_geom_angle_atom_site_label_2
_geom_angle_atom_site_label_3
_geom_angle
O1 S1 C9 107.73(16)
O1 S1 C11 108.03(17)
O2 S1 O1 119.68(17)
O2 S1 C9 107.72(17)
O2 S1 C11 108.82(17)
C11 S1 C9 103.73(16)
C2 C1 H1 119.3
C2 C1 C6 121.3(3)
C6 C1 H1 119.3
C1 C2 H2 119.9
C1 C2 C3 120.3(4)
C3 C2 H2 119.9
C2 C3 H3 119.8
C4 C3 C2 120.4(4)
C4 C3 H3 119.8
C3 C4 H4 119.5
C3 C4 C5 121.0(3)
C5 C4 H4 119.5
C4 C5 C6 118.6(3)
C10 C5 C4 122.5(3)
C10 C5 C6 118.9(3)
C1 C6 C5 118.3(3)
C1 C6 C7 123.3(3)
C7 C6 C5 118.3(3)
C6 C7 H7 118.9
C8 C7 C6 122.3(3)
C8 C7 H7 118.9
C7 C8 H8 120.6
C7 C8 C9 118.7(3)
C9 C8 H8 120.6
C8 C9 S1 118.5(3)
C10 C9 S1 119.9(2)
C10 C9 C8 121.6(3)
C5 C10 H10 119.9
C9 C10 C5 120.1(3)
C9 C10 H10 119.9
S1 C11 H11 119.4
C12 C11 S1 121.1(3)
C12 C11 H11 119.4
C11 C12 H12 116.7
C11 C12 C13 126.6(4)
C13 C12 H12 116.7
C14 C13 C12 123.0(3)
C14 C13 C18 119.0(3)
C18 C13 C12 118.0(3)
C13 C14 H14 119.6
C13 C14 C15 120.7(3)
C15 C14 H14 119.6
C14 C15 H15 120.1
C16 C15 C14 119.7(4)
C16 C15 H15 120.1
C15 C16 H16 120.0
C17 C16 C15 120.0(4)
C17 C16 H16 120.0
C16 C17 H17 119.4
C16 C17 C18 121.2(4)
C18 C17 H17 119.4
C13 C18 H18 120.3
C17 C18 C13 119.3(4)
C17 C18 H18 120.3

loop_
_geom_bond_atom_site_label_1
_geom_bond_atom_site_label_2
_geom_bond_distance
S1 O1 1.442(2)
S1 O2 1.428(3)
S1 C9 1.765(3)
S1 C11 1.744(4)
C1 H1 0.9500
C1 C2 1.364(6)
C1 C6 1.407(5)
C2 H2 0.9500
C2 C3 1.412(6)
C3 H3 0.9500
C3 C4 1.361(5)
C4 H4 0.9500
C4 C5 1.412(5)
C5 C6 1.444(4)
C5 C10 1.409(5)
C6 C7 1.411(5)
C7 H7 0.9500
C7 C8 1.356(5)
C8 H8 0.9500
C8 C9 1.425(4)
C9 C10 1.369(5)
C10 H10 0.9500
C11 H11 0.9500
C11 C12 1.330(5)
C12 H12 0.9500
C12 C13 1.463(5)
C13 C14 1.387(5)
C13 C18 1.404(5)
C14 H14 0.9500
C14 C15 1.393(6)
C15 H15 0.9500
C15 C16 1.388(6)
C16 H16 0.9500
C16 C17 1.361(6)
C17 H17 0.9500
C17 C18 1.397(5)
C18 H18 0.9500
